data_2000598
loop_
_publ_author_name
'Kokila, M. K.'
'Nirmala, K. A.'
Puttaraja
'Kulkarni, M. V.'
'Shivaprakash, N. C.'

_publ_section_title
;
 Structure of ethyl
 2-(2-amino-3-ethoxycarbonyl-4<i>H</i>-chromen-4-yl)-2-cyanoacetate
;
_journal_issue 9
_journal_name_full 'Acta Crystallographica Section C'
_journal_page_first 1619
_journal_page_last 1622
_journal_paper_doi 10.1107/S0108270192000209
_journal_volume 48
_journal_year 1992
_chemical_formula_sum 'C17 H18 N2 O5'
_chemical_formula_weight 330.35
_space_group_IT_number 14
_space_group_name_Hall '-P 2yn'
_space_group_name_H-M_alt 'P 1 21/n 1'
_symmetry_cell_setting monoclinic
_symmetry_space_group_name_Hall '-P 2yn'
_symmetry_space_group_name_H-M 'P 1 21/n 1'
_cell_angle_alpha 90
_cell_angle_beta 93.6450(10)
_cell_angle_gamma 90
_cell_formula_units_Z 4
_cell_length_a 21.335(2)
_cell_length_b 8.5160(10)
_cell_length_c 9.2730(10)
_cell_volume 1681.4(3)
_diffrn_radiation_type Cu
_diffrn_radiation_wavelength 1.5418
_exptl_absorpt_coefficient_mu 0.77
_exptl_crystal_density_diffrn 1.305
_exptl_crystal_density_meas 1.330
_exptl_crystal_F_000 696
_cod_data_source_file cr0357.cif
_cod_data_source_block cr0357a
_cod_original_cell_volume 1681.44
_cod_database_code 2000598

loop_
_space_group_symop_id
_space_group_symop_operation_xyz
1 x,y,z
2 -x+1/2,y+1/2,-z+1/2
3 -x,-y,-z
4 x+1/2,-y+1/2,z+1/2

loop_
_atom_site_label
_atom_site_fract_x
_atom_site_fract_y
_atom_site_fract_z
_atom_site_U_iso_or_equiv
O1 .97890(10) .1775(2) .9498(2) .0496(2)
C2 .96820(10) .1482(2) .8054(2) .0444(2)
C3 .91570(10) .2038(2) .7292(2) .0420(2)
C4 .86560(10) .2892(2) .8062(2) .0410(2)
C5 .87050(10) .5040(3) 1.0003(3) .0534(2)
C6 .89820(10) .5684(3) 1.1244(3) .0621(2)
C7 .95030(10) .4977(3) 1.1932(3) .0621(2)
C8 .97600(10) .3654(3) 1.1342(2) .0539(2)
C9 .94860(10) .3051(2) 1.0085(2) .0439(2)
C10 .89460(10) .3676(2) .9403(2) .0425(2)
N11 1.01450(10) .0628(3) .7577(3) .0576(2)
C12 .90740(10) .1723(3) .5772(2) .0476(2)
O13 .94410(10) .1039(2) .5035(2) .0707(2)
O14 .85200(10) .2271(2) .5195(2) .0552(2)
C15 .83920(10) .2027(4) .3657(3) .0659(2)
C16 .7779(2) .2718(10) .3257(5) .1217(2)
C17 .81120(10) .1750(2) .8415(2) .0432(2)
C18 .75120(10) .2592(3) .8760(3) .0537(2)
O19 .73970(10) .3906(3) .8417(3) .1054(2)
O20 .71450(10) .1724(2) .9503(3) .0927(2)
C21 .6560(2) .2426(7) 1.0000(6) .1136(2)
C22 .6050(2) .1774(11) .9208(9) .1762(2)
C23 .83220(10) .0627(2) .9540(3) .0487(2)
N24 .85210(10) -.0196(3) 1.0423(3) .0723(2)
H4 .8450(10) .370(3) .742(3) ?
H5 .8330(10) .546(3) .951(3) ?
H6 .8800(10) .666(3) 1.162(3) ?
H7 .9720(10) .553(3) 1.270(3) ?
H8 1.0180(10) .320(3) 1.169(3) ?
H11A 1.0460(10) .047(3) .820(3) ?
H11B 1.009(2) .021(4) .664(4) ?
H15A .870(2) .264(4) .311(4) ?
H15B .833(2) .096(6) .341(5) ?
H16A .755(2) .170(5) .368(5) ?
H16B .769(2) .260(4) .232(4) ?
H16C .756(2) .329(6) .358(6) ?
H17 .8010(10) .114(3) .757(3) ?
H21A .659(3) .380(8) .981(7) ?
H21B .628(4) .145(9) 1.052(8) ?
H22A .564(2) .223(4) .958(4) ?
H22B .593(2) .061(5) .925(5) ?
H22C .611(2) .225(2) .822(5) ?

loop_
_geom_bond_atom_site_label_1
_geom_bond_atom_site_label_2
_geom_bond_distance
O1 C2 1.367(3)
C2 C3 1.369(3)
C3 C4 1.510(3)
C5 C6 1.374(4)
C6 C7 1.383(4)
C7 C8 1.381(4)
C9 C10 1.385(3)
C9 O1 1.392(3)
C4 C10 1.509(3)
C5 C10 1.400(3)
C2 N11 1.327(3)
C3 C12 1.435(3)
C12 O13 1.220(3)
C12 O14 1.350(3)
O14 C15 1.449(3)
C15 C16 1.459(6)
C4 C17 1.565(3)
C17 C18 1.518(3)
C18 O19 1.184(3)
C18 O20 1.305(3)
O20 C21 1.484(5)
C21 C22 1.389(8)
C17 C23 1.465(3)
C23 N24 1.139(3)
